data_7053644
loop_
_publ_author_name
'Barys, Maciej'
'Ciunik, Zbigniew'
'Drabent, Krzysztof'
'Kwiecie\'n, Anna'

_publ_section_title
;
 Stable hemiaminals containing a triazole ring
;
_journal_issue 11
_journal_name_full 'New Journal of Chemistry'
_journal_page_first 2605
_journal_paper_doi 10.1039/c0nj00346h
_journal_volume 34
_journal_year 2010
_chemical_formula_moiety 'C9 H7 N5 O2'
_chemical_formula_sum 'C9 H7 N5 O2'
_chemical_formula_weight 217.20
_chemical_name_common N-(3-nitrobenzylidene)-4H-1,2,4-triazole-4-amine
_chemical_name_systematic
;
N-(3-nitrobenzylidene)-4H-1,2,4-triazole-4-amine
;
_space_group_IT_number 14
_symmetry_cell_setting monoclinic
_symmetry_space_group_name_Hall '-P 2ybc'
_symmetry_space_group_name_H-M 'P 1 21/c 1'
_atom_sites_solution_hydrogens geom
_atom_sites_solution_primary direct
_atom_sites_solution_secondary difmap
_audit_creation_method SHELXL-97
_cell_angle_alpha 90.00
_cell_angle_beta 94.18(3)
_cell_angle_gamma 90.00
_cell_formula_units_Z 4
_cell_length_a 3.870(2)
_cell_length_b 10.917(4)
_cell_length_c 23.019(7)
_cell_measurement_reflns_used 2367
_cell_measurement_temperature 230(2)
_cell_measurement_theta_max 28.77
_cell_measurement_theta_min 3.25
_cell_volume 969.9(7)
_computing_structure_refinement 'SHELXL-97 (Sheldrick, 1997)'
_computing_structure_solution 'SHELXS-97 (Sheldrick, 1990)'
_diffrn_ambient_temperature 230(2)
_diffrn_measured_fraction_theta_full 0.994
_diffrn_measured_fraction_theta_max 0.938
_diffrn_measurement_device_type KM4-CCD
_diffrn_measurement_method /w
_diffrn_radiation_monochromator graphite
_diffrn_radiation_source 'fine-focus sealed tube'
_diffrn_radiation_type MoK\a
_diffrn_radiation_wavelength 0.71073
_diffrn_reflns_av_R_equivalents 0.0296
_diffrn_reflns_av_sigmaI/netI 0.0340
_diffrn_reflns_limit_h_max 5
_diffrn_reflns_limit_h_min -5
_diffrn_reflns_limit_k_max 14
_diffrn_reflns_limit_k_min -14
_diffrn_reflns_limit_l_max 30
_diffrn_reflns_limit_l_min -27
_diffrn_reflns_number 8490
_diffrn_reflns_theta_full 27.00
_diffrn_reflns_theta_max 28.77
_diffrn_reflns_theta_min 3.25
_exptl_absorpt_coefficient_mu 0.112
_exptl_absorpt_correction_type none
_exptl_crystal_colour colorless
_exptl_crystal_density_diffrn 1.487
_exptl_crystal_density_method 'not measured'
_exptl_crystal_description needles
_exptl_crystal_F_000 448
_exptl_crystal_size_max 0.59
_exptl_crystal_size_mid 0.13
_exptl_crystal_size_min 0.09
_refine_diff_density_max 0.201
_refine_diff_density_min -0.179
_refine_diff_density_rms 0.035
_refine_ls_extinction_method none
_refine_ls_goodness_of_fit_ref 0.966
_refine_ls_hydrogen_treatment constr
_refine_ls_matrix_type full
_refine_ls_number_parameters 145
_refine_ls_number_reflns 2367
_refine_ls_number_restraints 0
_refine_ls_restrained_S_all 0.966
_refine_ls_R_factor_all 0.0807
_refine_ls_R_factor_gt 0.0422
_refine_ls_shift/su_max 0.000
_refine_ls_shift/su_mean 0.000
_refine_ls_structure_factor_coef Fsqd
_refine_ls_weighting_details 'calc w=1/[\s^2^(Fo^2^)+(0.0540P)^2^+0.0000P] where P=(Fo^2^+2Fc^2^)/3'
_refine_ls_weighting_scheme calc
_refine_ls_wR_factor_gt 0.0964
_refine_ls_wR_factor_ref 0.1053
_reflns_number_gt 1430
_reflns_number_total 2367
_reflns_threshold_expression >2sigma(I)
_cod_data_source_file c0nj00346h.txt
_cod_data_source_block 2a
_cod_depositor_comments
;
The following automatic conversions were performed:

'_symmetry_cell_setting' value 'Monoclinic' changed to 'monoclinic'
according to /home/saulius/struct/CIF-dictionaries/cif_core.dic
dictionary named 'cif_core.dic' version 2.4.2 from 2011-04-26.

Automatic conversion script
Id: cif_fix_values 1891 2012-01-12 08:04:46Z andrius 
;
_cod_original_sg_symbol_H-M P21/c
_cod_database_code 7053644

loop_
_symmetry_equiv_pos_as_xyz
'x, y, z'
'-x, y+1/2, -z+1/2'
'-x, -y, -z'
'x, -y-1/2, z-1/2'

loop_
_atom_site_label
_atom_site_type_symbol
_atom_site_fract_x
_atom_site_fract_y
_atom_site_fract_z
_atom_site_U_iso_or_equiv
_atom_site_adp_type
_atom_site_occupancy
_atom_site_symmetry_multiplicity
_atom_site_calc_flag
_atom_site_refinement_flags
O1 O 0.5087(4) -0.00873(11) 0.36750(7) 0.0859(5) Uani 1 1 d .
O2 O 0.2294(4) -0.03968(12) 0.44207(6) 0.0861(5) Uani 1 1 d .
N1 N 0.9548(4) 0.79139(12) 0.26727(6) 0.0513(4) Uani 1 1 d .
N2 N 1.0370(4) 0.69073(12) 0.23370(6) 0.0470(4) Uani 1 1 d .
N3 N 0.7881(3) 0.62484(10) 0.30974(5) 0.0359(3) Uani 1 1 d .
N4 N 0.6460(3) 0.55626(11) 0.35306(5) 0.0383(3) Uani 1 1 d .
N5 N 0.3673(4) 0.02812(12) 0.40908(6) 0.0507(4) Uani 1 1 d .
C1 C 0.4830(4) 0.36144(13) 0.38807(6) 0.0327(3) Uani 1 1 d .
C2 C 0.4879(4) 0.23673(13) 0.37873(6) 0.0341(3) Uani 1 1 d .
H2 H 0.5749 0.2044 0.3449 0.041 Uiso 1 1 calc R
C3 C 0.3630(4) 0.16071(13) 0.41996(6) 0.0365(4) Uani 1 1 d .
C4 C 0.2350(4) 0.20333(14) 0.47048(6) 0.0429(4) Uani 1 1 d .
H4 H 0.1519 0.1491 0.4979 0.051 Uiso 1 1 calc R
C5 C 0.2328(4) 0.32772(15) 0.47941(6) 0.0446(4) Uani 1 1 d .
H5 H 0.1482 0.3593 0.5136 0.054 Uiso 1 1 calc R
C6 C 0.3534(4) 0.40695(14) 0.43875(6) 0.0391(4) Uani 1 1 d .
H6 H 0.3480 0.4919 0.4452 0.047 Uiso 1 1 calc R
C14 C 0.6216(4) 0.44201(13) 0.34469(6) 0.0353(4) Uani 1 1 d .
H14 H 0.6938 0.4083 0.3100 0.042 Uiso 1 1 calc R
C1T C 0.8104(4) 0.74825(14) 0.31205(7) 0.0480(4) Uani 1 1 d .
H1T H 0.7316 0.7965 0.3422 0.058 Uiso 1 1 calc R
C2T C 0.9338(4) 0.59333(14) 0.25967(6) 0.0399(4) Uani 1 1 d .
H2T H 0.9562 0.5128 0.2460 0.048 Uiso 1 1 calc R

loop_
_atom_site_aniso_label
_atom_site_aniso_U_11
_atom_site_aniso_U_22
_atom_site_aniso_U_33
_atom_site_aniso_U_23
_atom_site_aniso_U_13
_atom_site_aniso_U_12
O1 0.1285(13) 0.0361(7) 0.1000(11) -0.0017(7) 0.0559(10) 0.0084(8)
O2 0.1238(13) 0.0470(8) 0.0926(11) 0.0120(7) 0.0417(9) -0.0261(8)
N1 0.0617(9) 0.0366(8) 0.0572(9) 0.0065(6) 0.0149(7) -0.0032(7)
N2 0.0544(9) 0.0413(8) 0.0464(8) 0.0066(6) 0.0105(6) -0.0023(7)
N3 0.0417(7) 0.0296(7) 0.0372(7) 0.0023(5) 0.0087(5) 0.0010(5)
N4 0.0462(8) 0.0315(7) 0.0385(7) 0.0036(5) 0.0119(6) 0.0006(6)
N5 0.0568(10) 0.0378(8) 0.0584(9) 0.0077(7) 0.0099(8) -0.0024(7)
C1 0.0323(8) 0.0338(8) 0.0322(7) 0.0006(6) 0.0030(6) 0.0015(6)
C2 0.0362(8) 0.0336(8) 0.0330(7) 0.0013(6) 0.0069(6) 0.0012(6)
C3 0.0363(9) 0.0327(9) 0.0407(8) 0.0035(6) 0.0039(7) -0.0014(6)
C4 0.0415(9) 0.0483(10) 0.0397(9) 0.0098(7) 0.0089(7) -0.0052(8)
C5 0.0436(10) 0.0557(11) 0.0359(8) -0.0025(7) 0.0124(7) 0.0003(8)
C6 0.0408(8) 0.0371(8) 0.0397(8) -0.0034(7) 0.0053(7) 0.0005(7)
C14 0.0401(9) 0.0328(8) 0.0335(8) -0.0002(6) 0.0053(6) 0.0017(7)
C1T 0.0615(11) 0.0299(9) 0.0544(10) -0.0002(7) 0.0150(8) 0.0012(8)
C2T 0.0465(9) 0.0351(8) 0.0387(8) 0.0013(7) 0.0081(7) 0.0010(7)

loop_
_atom_type_symbol
_atom_type_description
_atom_type_scat_dispersion_real
_atom_type_scat_dispersion_imag
_atom_type_scat_source
C C 0.0033 0.0016 'International Tables Vol C Tables 4.2.6.8 and 6.1.1.4'
H H 0.0000 0.0000 'International Tables Vol C Tables 4.2.6.8 and 6.1.1.4'
N N 0.0061 0.0033 'International Tables Vol C Tables 4.2.6.8 and 6.1.1.4'
O O 0.0106 0.0060 'International Tables Vol C Tables 4.2.6.8 and 6.1.1.4'

loop_
_geom_angle_atom_site_label_1
_geom_angle_atom_site_label_2
_geom_angle_atom_site_label_3
_geom_angle
C1T N1 N2 106.47(13)
C2T N2 N1 107.49(12)
C1T N3 C2T 104.81(13)
C1T N3 N4 122.40(12)
C2T N3 N4 132.78(12)
C14 N4 N3 116.78(12)
O1 N5 O2 122.67(15)
O1 N5 C3 118.38(13)
O2 N5 C3 118.95(14)
C2 C1 C6 119.48(13)
C2 C1 C14 118.54(13)
C6 C1 C14 121.97(14)
C3 C2 C1 118.61(13)
C3 C2 H2 120.7
C1 C2 H2 120.7
C2 C3 C4 123.02(14)
C2 C3 N5 117.92(13)
C4 C3 N5 119.06(13)
C5 C4 C3 117.82(14)
C5 C4 H4 121.1
C3 C4 H4 121.1
C4 C5 C6 120.79(14)
C4 C5 H5 119.6
C6 C5 H5 119.6
C5 C6 C1 120.27(15)
C5 C6 H6 119.9
C1 C6 H6 119.9
N4 C14 C1 121.10(13)
N4 C14 H14 119.4
C1 C14 H14 119.4
N1 C1T N3 111.17(14)
N1 C1T H1T 124.4
N3 C1T H1T 124.4
N2 C2T N3 110.05(14)
N2 C2T H2T 125.0
N3 C2T H2T 125.0

loop_
_geom_bond_atom_site_label_1
_geom_bond_atom_site_label_2
_geom_bond_distance
O1 N5 1.2058(17)
O2 N5 1.2118(16)
N1 C1T 1.296(2)
N1 N2 1.3936(18)
N2 C2T 1.2970(18)
N3 C1T 1.3508(18)
N3 C2T 1.3638(18)
N3 N4 1.3918(15)
N4 C14 1.2645(19)
N5 C3 1.469(2)
C1 C2 1.379(2)
C1 C6 1.3945(19)
C1 C14 1.4617(18)
C2 C3 1.3748(18)
C2 H2 0.9400
C3 C4 1.378(2)
C4 C5 1.374(2)
C4 H4 0.9400
C5 C6 1.380(2)
C5 H5 0.9400
C6 H6 0.9400
C14 H14 0.9400
C1T H1T 0.9400
C2T H2T 0.9400

loop_
_geom_torsion_atom_site_label_1
_geom_torsion_atom_site_label_2
_geom_torsion_atom_site_label_3
_geom_torsion_atom_site_label_4
_geom_torsion
C1T N1 N2 C2T 0.82(17)
C1T N3 N4 C14 176.27(14)
C2T N3 N4 C14 -5.2(2)
C6 C1 C2 C3 0.2(2)
C14 C1 C2 C3 178.92(13)
C1 C2 C3 C4 -0.5(2)
C1 C2 C3 N5 179.48(13)
O1 N5 C3 C2 6.8(2)
O2 N5 C3 C2 -173.21(15)
O1 N5 C3 C4 -173.28(16)
O2 N5 C3 C4 6.7(2)
C2 C3 C4 C5 0.2(2)
N5 C3 C4 C5 -179.75(14)
C3 C4 C5 C6 0.4(2)
C4 C5 C6 C1 -0.7(2)
C2 C1 C6 C5 0.4(2)
C14 C1 C6 C5 -178.33(13)
N3 N4 C14 C1 178.67(12)
C2 C1 C14 N4 -174.92(14)
C6 C1 C14 N4 3.8(2)
N2 N1 C1T N3 -0.79(19)
C2T N3 C1T N1 0.47(19)
N4 N3 C1T N1 179.37(13)
N1 N2 C2T N3 -0.55(17)
C1T N3 C2T N2 0.08(17)
N4 N3 C2T N2 -178.66(13)
